data_4337177
loop_
_publ_author_name
'Kumar, Shanish'
'Mani, Ganesan'
'Dutta, Debodyuti'
'Mishra, Sabyashachi'

_publ_section_title
;
 Structural Diversity of Copper(I) Complexes Formed by Pyrrole- and
 Dipyrrolylmethane-Based Diphosphine Ligands with
 Cu-X&#x00B7;&#x00B7;&#x00B7;HN Hydrogen Bonds.
;
_journal_issue 2
_journal_name_full 'Inorganic chemistry'
_journal_page_first 700
_journal_page_last 709
_journal_paper_doi 10.1021/ic402253y
_journal_volume 53
_journal_year 2014
_chemical_formula_sum 'C102 H96 Cu4 I4 N4 O2 P4'
_chemical_formula_weight 2295.47
_chemical_name_systematic
;
 ?
;
_space_group_IT_number 13
_symmetry_cell_setting monoclinic
_symmetry_space_group_name_Hall '-P 2yac'
_symmetry_space_group_name_H-M 'P 1 2/n 1'
_atom_sites_solution_hydrogens geom
_atom_sites_solution_primary direct
_atom_sites_solution_secondary difmap
_audit_creation_method SHELXL-97
_cell_angle_alpha 90.00
_cell_angle_beta 104.827(2)
_cell_angle_gamma 90.00
_cell_formula_units_Z 2
_cell_length_a 17.3607(15)
_cell_length_b 12.7387(11)
_cell_length_c 22.6008(18)
_cell_measurement_reflns_used 56689
_cell_measurement_temperature 293(2)
_cell_measurement_theta_max 25.00
_cell_measurement_theta_min 1.60
_cell_volume 4831.8(7)
_computing_structure_refinement 'SHELXL-97 (Sheldrick, 2008)'
_computing_structure_solution 'SHELXS-97 (Sheldrick, 1990)'
_diffrn_ambient_temperature 293(2)
_diffrn_measured_fraction_theta_full 1.000
_diffrn_measured_fraction_theta_max 1.000
_diffrn_measurement_device_type 'Bruker CCD APEX 2'
_diffrn_measurement_method hemisphere
_diffrn_radiation_monochromator graphite
_diffrn_radiation_source 'fine-focus sealed tube'
_diffrn_radiation_type MoK\a
_diffrn_radiation_wavelength 0.71073
_diffrn_reflns_av_R_equivalents 0.0672
_diffrn_reflns_av_sigmaI/netI 0.0443
_diffrn_reflns_limit_h_max 20
_diffrn_reflns_limit_h_min -20
_diffrn_reflns_limit_k_max 15
_diffrn_reflns_limit_k_min -15
_diffrn_reflns_limit_l_max 26
_diffrn_reflns_limit_l_min -26
_diffrn_reflns_number 56689
_diffrn_reflns_theta_full 25.00
_diffrn_reflns_theta_max 25.00
_diffrn_reflns_theta_min 1.60
_exptl_absorpt_coefficient_mu 2.262
_exptl_absorpt_correction_T_max 0.8895
_exptl_absorpt_correction_T_min 0.5887
_exptl_absorpt_correction_type multi-scan
_exptl_absorpt_process_details SADABS
_exptl_crystal_colour Colorless
_exptl_crystal_density_diffrn 1.578
_exptl_crystal_density_method 'not measured'
_exptl_crystal_description Prism
_exptl_crystal_F_000 2280
_exptl_crystal_size_max 0.26
_exptl_crystal_size_mid 0.17
_exptl_crystal_size_min 0.05
_platon_squeeze_details
;
The SQUEEZE/PLATON procedure yielded total void volume and electron 
count of 796 A^3^ and 161 e, respectively. For Z = 2 this gives
80.5 electrons per formula. This number equals roughly 2 molecules 
of solvent THF. The fraction of solvent has been treated as a 
diffuse contribution to the overall scattering without specific 
atom positions.
    
 Refinement of F^2^ against ALL reflections.  The weighted R-factor wR and
 goodness of fit S are based on F^2^, conventional R-factors R are based
 on F, with F set to zero for negative F^2^. The threshold expression of
 F^2^ > 2\s(F^2^) is used only for calculating R-factors(gt) etc. and is
 not relevant to the choice of reflections for refinement.  R-factors based
 on F^2^ are statistically about twice as large as those based on F, and R-
 factors based on ALL data will be even larger.
;
_refine_diff_density_max 0.635
_refine_diff_density_min -0.576
_refine_diff_density_rms 0.078
_refine_ls_extinction_method none
_refine_ls_goodness_of_fit_ref 1.036
_refine_ls_hydrogen_treatment mixed
_refine_ls_matrix_type full
_refine_ls_number_parameters 502
_refine_ls_number_reflns 8513
_refine_ls_number_restraints 0
_refine_ls_restrained_S_all 1.036
_refine_ls_R_factor_all 0.0762
_refine_ls_R_factor_gt 0.0472
_refine_ls_shift/su_max 0.001
_refine_ls_shift/su_mean 0.000
_refine_ls_structure_factor_coef Fsqd
_refine_ls_weighting_details 'calc w=1/[\s^2^(Fo^2^)+(0.0463P)^2^+2.5351P] where P=(Fo^2^+2Fc^2^)/3'
_refine_ls_weighting_scheme calc
_refine_ls_wR_factor_gt 0.0948
_refine_ls_wR_factor_ref 0.1048
_reflns_number_gt 6059
_reflns_number_total 8513
_reflns_threshold_expression >2\s(I)
_cod_data_source_file ic402253y_si_002.cif
_cod_data_source_block complex7
_cod_depositor_comments
;
The following automatic conversions were performed:

'_symmetry_cell_setting' value 'Monoclinic' changed to 'monoclinic'
according to
/usr/data/users/saulius/automatic-downloads/current/ACS/lib/dictionaries/cif_core.dic
dictionary named 'cif_core.dic' version 2.4.2 from 2011-04-26.

Automatic conversion script
Id: cif_fix_values 2281 2013-09-26 08:29:07Z andrius 
;
_cod_original_sg_symbol_H-M P2/n
_cod_database_code 4337177

loop_
_symmetry_equiv_pos_as_xyz
'x, y, z'
'-x+1/2, y, -z+1/2'
'-x, -y, -z'
'x-1/2, -y, z-1/2'

loop_
_atom_site_label
_atom_site_type_symbol
_atom_site_fract_x
_atom_site_fract_y
_atom_site_fract_z
_atom_site_U_iso_or_equiv
_atom_site_adp_type
_atom_site_occupancy
_atom_site_symmetry_multiplicity
_atom_site_calc_flag
_atom_site_refinement_flags
C1 C 0.5541(4) -0.2884(5) 0.1900(3) 0.0675(17) Uani 1 1 d .
C2 C 0.6215(5) -0.3467(7) 0.2127(5) 0.120(3) Uani 1 1 d .
H2 H 0.6610 -0.3209 0.2453 0.144 Uiso 1 1 calc R
C3 C 0.6318(8) -0.4447(9) 0.1875(7) 0.167(5) Uani 1 1 d .
H3 H 0.6780 -0.4833 0.2034 0.201 Uiso 1 1 calc R
C4 C 0.5770(10) -0.4813(10) 0.1421(8) 0.183(6) Uani 1 1 d .
H4 H 0.5840 -0.5460 0.1250 0.220 Uiso 1 1 calc R
C5 C 0.5109(9) -0.4263(10) 0.1198(6) 0.190(6) Uani 1 1 d .
H5 H 0.4719 -0.4537 0.0872 0.228 Uiso 1 1 calc R
C6 C 0.4980(6) -0.3295(7) 0.1435(4) 0.141(4) Uani 1 1 d .
H6 H 0.4508 -0.2933 0.1274 0.169 Uiso 1 1 calc R
C7 C 0.4483(3) -0.1116(5) 0.1869(3) 0.0557(15) Uani 1 1 d .
C8 C 0.3784(4) -0.1505(6) 0.1967(3) 0.082(2) Uani 1 1 d .
H8 H 0.3800 -0.2067 0.2232 0.099 Uiso 1 1 calc R
C9 C 0.3056(4) -0.1059(7) 0.1672(4) 0.094(2) Uani 1 1 d .
H9 H 0.2588 -0.1330 0.1738 0.113 Uiso 1 1 calc R
C10 C 0.3024(4) -0.0232(7) 0.1288(4) 0.094(2) Uani 1 1 d .
H10 H 0.2537 0.0072 0.1096 0.113 Uiso 1 1 calc R
C11 C 0.3713(4) 0.0150(6) 0.1186(3) 0.083(2) Uani 1 1 d .
H11 H 0.3693 0.0703 0.0914 0.099 Uiso 1 1 calc R
C12 C 0.4443(4) -0.0280(5) 0.1484(3) 0.0672(17) Uani 1 1 d .
H12 H 0.4910 0.0004 0.1422 0.081 Uiso 1 1 calc R
C13 C 0.5350(3) -0.2073(4) 0.3010(3) 0.0570(15) Uani 1 1 d .
H13A H 0.5048 -0.2722 0.2950 0.068 Uiso 1 1 calc R
H13B H 0.5875 -0.2231 0.3268 0.068 Uiso 1 1 calc R
C14 C 0.4952(3) -0.1325(4) 0.3347(2) 0.0475(13) Uani 1 1 d .
C15 C 0.4400(3) -0.1535(5) 0.3670(3) 0.0618(16) Uani 1 1 d .
H15 H 0.4188 -0.2190 0.3718 0.074 Uiso 1 1 calc R
C16 C 0.4211(3) -0.0584(5) 0.3914(3) 0.0577(15) Uani 1 1 d .
H16 H 0.3855 -0.0505 0.4157 0.069 Uiso 1 1 calc R
C17 C 0.4631(3) 0.0196(4) 0.3740(2) 0.0456(13) Uani 1 1 d .
C18 C 0.4695(3) 0.1360(4) 0.3882(2) 0.0455(13) Uani 1 1 d .
C19 C 0.4582(3) 0.2009(5) 0.3287(2) 0.0548(15) Uani 1 1 d .
C20 C 0.4064(4) 0.1679(5) 0.2747(3) 0.0701(18) Uani 1 1 d .
H20 H 0.3811 0.1032 0.2733 0.084 Uiso 1 1 calc R
C21 C 0.3919(5) 0.2298(7) 0.2230(3) 0.092(2) Uani 1 1 d .
H21 H 0.3554 0.2080 0.1874 0.111 Uiso 1 1 calc R
C22 C 0.4307(5) 0.3225(7) 0.2237(4) 0.098(3) Uani 1 1 d .
H22 H 0.4218 0.3633 0.1885 0.118 Uiso 1 1 calc R
C23 C 0.4833(5) 0.3560(6) 0.2768(4) 0.084(2) Uani 1 1 d .
H23 H 0.5090 0.4202 0.2774 0.101 Uiso 1 1 calc R
C24 C 0.4980(4) 0.2960(5) 0.3284(3) 0.0672(17) Uani 1 1 d .
H24 H 0.5348 0.3185 0.3636 0.081 Uiso 1 1 calc R
C25 C 0.4033(3) 0.1654(4) 0.4209(3) 0.0500(14) Uani 1 1 d .
C26 C 0.3415(3) 0.2323(5) 0.3948(3) 0.0629(16) Uani 1 1 d .
H26 H 0.3377 0.2609 0.3563 0.075 Uiso 1 1 calc R
C27 C 0.2848(4) 0.2566(6) 0.4265(4) 0.080(2) Uani 1 1 d .
H27 H 0.2427 0.3011 0.4087 0.096 Uiso 1 1 calc R
C28 C 0.2902(4) 0.2159(6) 0.4834(4) 0.081(2) Uani 1 1 d .
H28 H 0.2521 0.2330 0.5042 0.098 Uiso 1 1 calc R
C29 C 0.3509(4) 0.1507(5) 0.5096(3) 0.0692(18) Uani 1 1 d .
H29 H 0.3545 0.1228 0.5483 0.083 Uiso 1 1 calc R
C30 C 0.4075(3) 0.1257(5) 0.4786(3) 0.0587(15) Uani 1 1 d .
H30 H 0.4493 0.0813 0.4969 0.070 Uiso 1 1 calc R
C31 C 0.5494(3) 0.1619(4) 0.4322(2) 0.0450(12) Uani 1 1 d .
C32 C 0.5689(3) 0.2274(5) 0.4808(3) 0.0611(16) Uani 1 1 d .
H32 H 0.5334 0.2664 0.4965 0.073 Uiso 1 1 calc R
C33 C 0.6526(3) 0.2260(5) 0.5037(3) 0.0645(17) Uani 1 1 d .
H33 H 0.6816 0.2651 0.5367 0.077 Uiso 1 1 calc R
C34 C 0.6833(3) 0.1598(4) 0.4703(2) 0.0482(13) Uani 1 1 d .
C35 C 0.7675(3) 0.1313(5) 0.4746(2) 0.0572(15) Uani 1 1 d .
H35A H 0.7716 0.0555 0.4726 0.069 Uiso 1 1 calc R
H35B H 0.8003 0.1539 0.5140 0.069 Uiso 1 1 calc R
C36 C 0.7796(3) 0.3267(5) 0.4174(3) 0.0578(15) Uani 1 1 d .
C37 C 0.7232(4) 0.3703(6) 0.3707(3) 0.081(2) Uani 1 1 d .
H37 H 0.7012 0.3304 0.3360 0.097 Uiso 1 1 calc R
C38 C 0.6980(5) 0.4726(7) 0.3736(5) 0.116(3) Uani 1 1 d .
H38 H 0.6593 0.5011 0.3414 0.139 Uiso 1 1 calc R
C39 C 0.7302(7) 0.5309(7) 0.4239(6) 0.126(3) Uani 1 1 d .
H39 H 0.7138 0.6001 0.4259 0.152 Uiso 1 1 calc R
C40 C 0.7851(7) 0.4904(8) 0.4708(5) 0.138(4) Uani 1 1 d .
H40 H 0.8060 0.5304 0.5056 0.165 Uiso 1 1 calc R
C41 C 0.8106(5) 0.3890(7) 0.4673(4) 0.103(3) Uani 1 1 d .
H41 H 0.8500 0.3619 0.4996 0.123 Uiso 1 1 calc R
C42 C 0.9149(3) 0.1906(5) 0.4484(3) 0.0605(16) Uani 1 1 d .
C43 C 0.9623(4) 0.2448(6) 0.4194(3) 0.082(2) Uani 1 1 d .
H43 H 0.9408 0.2759 0.3816 0.098 Uiso 1 1 calc R
C44 C 1.0442(4) 0.2528(8) 0.4479(4) 0.116(3) Uani 1 1 d .
H44 H 1.0768 0.2911 0.4290 0.139 Uiso 1 1 calc R
C45 C 1.0760(4) 0.2064(9) 0.5015(4) 0.123(4) Uani 1 1 d .
H45 H 1.1294 0.2166 0.5216 0.148 Uiso 1 1 calc R
C46 C 1.0306(4) 0.1460(9) 0.5255(4) 0.146(4) Uani 1 1 d .
H46 H 1.0539 0.1076 0.5605 0.175 Uiso 1 1 calc R
C47 C 0.9500(4) 0.1377(8) 0.5006(4) 0.123(4) Uani 1 1 d .
H47 H 0.9193 0.0958 0.5194 0.148 Uiso 1 1 calc R
N1 N 0.5097(3) -0.0270(4) 0.3394(2) 0.0466(12) Uani 1 1 d .
H1N H 0.533(3) 0.010(4) 0.323(2) 0.056 Uiso 1 1 d .
N2 N 0.6203(2) 0.1199(4) 0.4256(2) 0.0476(11) Uani 1 1 d .
H2N H 0.622(3) 0.077(4) 0.396(2) 0.057 Uiso 1 1 d .
P1 P 0.54616(8) -0.16317(12) 0.22625(7) 0.0527(4) Uani 1 1 d .
P2 P 0.80689(8) 0.19005(12) 0.41367(6) 0.0502(4) Uani 1 1 d .
Cu1 Cu 0.65332(4) -0.05896(6) 0.23408(4) 0.0638(2) Uani 1 1 d .
Cu2 Cu 0.77000(4) 0.10780(6) 0.32303(3) 0.0629(2) Uani 1 1 d .
I1 I 0.62761(2) 0.14326(3) 0.245808(17) 0.05601(13) Uani 1 1 d .
I2 I 0.73878(2) -0.10190(3) 0.153641(17) 0.05548(13) Uani 1 1 d .

loop_
_atom_site_aniso_label
_atom_site_aniso_U_11
_atom_site_aniso_U_22
_atom_site_aniso_U_33
_atom_site_aniso_U_23
_atom_site_aniso_U_13
_atom_site_aniso_U_12
C1 0.072(4) 0.058(4) 0.081(5) -0.012(3) 0.037(4) 0.005(3)
C2 0.106(7) 0.092(7) 0.166(9) -0.041(6) 0.044(6) 0.005(5)
C3 0.149(11) 0.105(9) 0.260(16) -0.057(9) 0.075(11) 0.032(8)
C4 0.192(15) 0.109(10) 0.253(17) -0.102(11) 0.064(13) 0.011(9)
C5 0.211(15) 0.148(12) 0.183(12) -0.106(10) -0.003(11) 0.016(10)
C6 0.158(9) 0.103(7) 0.132(8) -0.068(6) -0.015(7) 0.019(6)
C7 0.052(3) 0.064(4) 0.053(4) -0.016(3) 0.015(3) -0.004(3)
C8 0.052(4) 0.113(6) 0.079(5) 0.009(4) 0.011(3) -0.018(4)
C9 0.052(4) 0.130(7) 0.098(6) 0.004(5) 0.014(4) -0.012(4)
C10 0.058(5) 0.122(7) 0.090(6) -0.031(5) -0.003(4) 0.014(5)
C11 0.078(5) 0.082(5) 0.076(5) -0.006(4) -0.004(4) 0.004(4)
C12 0.061(4) 0.073(5) 0.067(4) -0.012(4) 0.014(3) -0.001(3)
C13 0.055(3) 0.052(4) 0.070(4) -0.005(3) 0.025(3) -0.003(3)
C14 0.045(3) 0.053(4) 0.044(3) 0.001(3) 0.012(2) -0.003(3)
C15 0.060(4) 0.061(4) 0.068(4) -0.002(3) 0.024(3) -0.015(3)
C16 0.045(3) 0.073(4) 0.062(4) -0.008(3) 0.026(3) -0.004(3)
C17 0.035(3) 0.063(4) 0.040(3) -0.006(3) 0.011(2) 0.001(3)
C18 0.037(3) 0.061(4) 0.041(3) -0.006(3) 0.015(2) 0.003(2)
C19 0.051(3) 0.069(4) 0.045(3) -0.007(3) 0.014(3) 0.014(3)
C20 0.079(4) 0.068(5) 0.059(4) 0.001(3) 0.011(3) 0.017(3)
C21 0.111(6) 0.096(6) 0.058(5) -0.009(4) -0.002(4) 0.038(5)
C22 0.134(7) 0.096(7) 0.068(5) 0.025(5) 0.033(5) 0.044(6)
C23 0.102(6) 0.076(5) 0.086(6) 0.013(4) 0.045(5) 0.008(4)
C24 0.076(4) 0.064(4) 0.068(4) 0.003(3) 0.030(3) 0.005(4)
C25 0.035(3) 0.061(4) 0.057(4) -0.015(3) 0.015(3) -0.006(3)
C26 0.044(3) 0.073(4) 0.071(4) -0.013(3) 0.016(3) 0.004(3)
C27 0.048(4) 0.087(5) 0.108(6) -0.026(5) 0.025(4) 0.010(3)
C28 0.052(4) 0.103(6) 0.103(6) -0.041(5) 0.047(4) -0.015(4)
C29 0.056(4) 0.091(5) 0.071(4) -0.022(4) 0.035(3) -0.014(4)
C30 0.049(3) 0.076(4) 0.054(4) -0.006(3) 0.019(3) -0.002(3)
C31 0.042(3) 0.053(3) 0.044(3) -0.005(3) 0.018(2) -0.002(2)
C32 0.046(3) 0.077(4) 0.068(4) -0.019(3) 0.027(3) -0.007(3)
C33 0.047(3) 0.097(5) 0.052(4) -0.019(3) 0.018(3) -0.018(3)
C34 0.040(3) 0.070(4) 0.037(3) 0.002(3) 0.015(2) -0.008(3)
C35 0.042(3) 0.080(4) 0.051(3) 0.000(3) 0.013(3) -0.008(3)
C36 0.052(3) 0.071(4) 0.051(4) -0.010(3) 0.015(3) -0.017(3)
C37 0.082(5) 0.066(5) 0.091(5) -0.010(4) 0.017(4) 0.000(4)
C38 0.110(7) 0.076(6) 0.139(8) -0.009(6) -0.009(6) 0.009(5)
C39 0.145(9) 0.082(7) 0.152(10) -0.027(7) 0.037(8) 0.009(6)
C40 0.166(10) 0.100(8) 0.132(9) -0.052(7) 0.012(8) -0.012(7)
C41 0.117(7) 0.092(7) 0.090(6) -0.010(5) 0.012(5) 0.000(5)
C42 0.037(3) 0.088(5) 0.060(4) -0.003(3) 0.018(3) -0.008(3)
C43 0.063(4) 0.108(6) 0.077(5) 0.011(4) 0.021(4) -0.020(4)
C44 0.055(5) 0.181(9) 0.113(7) 0.015(6) 0.025(5) -0.041(5)
C45 0.049(4) 0.238(12) 0.080(6) 0.012(7) 0.011(4) -0.019(6)
C46 0.046(4) 0.283(14) 0.106(7) 0.076(8) 0.014(4) 0.018(6)
C47 0.039(4) 0.222(11) 0.104(6) 0.076(7) 0.010(4) 0.009(5)
N1 0.044(3) 0.052(3) 0.050(3) -0.003(2) 0.023(2) -0.007(2)
N2 0.040(2) 0.063(3) 0.041(3) -0.008(2) 0.014(2) -0.002(2)
P1 0.0484(8) 0.0568(10) 0.0572(9) -0.0099(7) 0.0216(7) -0.0016(7)
P2 0.0388(7) 0.0671(10) 0.0463(8) 0.0006(7) 0.0139(6) -0.0038(7)
Cu1 0.0538(4) 0.0681(5) 0.0749(5) -0.0062(4) 0.0263(4) -0.0042(4)
Cu2 0.0558(4) 0.0815(6) 0.0536(4) -0.0031(4) 0.0178(4) 0.0004(4)
I1 0.0484(2) 0.0686(3) 0.0537(2) -0.00249(19) 0.01782(17) 0.00383(18)
I2 0.0477(2) 0.0697(3) 0.0514(2) -0.00798(19) 0.01706(17) 0.00012(18)

loop_
_atom_type_symbol
_atom_type_description
_atom_type_scat_dispersion_real
_atom_type_scat_dispersion_imag
_atom_type_scat_source
C C 0.0033 0.0016 'International Tables Vol C Tables 4.2.6.8 and 6.1.1.4'
H H 0.0000 0.0000 'International Tables Vol C Tables 4.2.6.8 and 6.1.1.4'
N N 0.0061 0.0033 'International Tables Vol C Tables 4.2.6.8 and 6.1.1.4'
P P 0.1023 0.0942 'International Tables Vol C Tables 4.2.6.8 and 6.1.1.4'
Cu Cu 0.3201 1.2651 'International Tables Vol C Tables 4.2.6.8 and 6.1.1.4'
I I -0.4742 1.8119 'International Tables Vol C Tables 4.2.6.8 and 6.1.1.4'
O O 0.0106 0.0060 'International Tables Vol C Tables 4.2.6.8 and 6.1.1.4'

loop_
_geom_angle_atom_site_label_1
_geom_angle_atom_site_label_2
_geom_angle_atom_site_label_3
_geom_angle
_geom_angle_site_symmetry_1
_geom_angle_site_symmetry_3
C6 C1 C2 117.4(7) . .
C6 C1 P1 125.0(6) . .
C2 C1 P1 117.6(6) . .
C1 C2 C3 121.1(9) . .
C1 C2 H2 119.4 . .
C3 C2 H2 119.4 . .
C4 C3 C2 119.8(12) . .
C4 C3 H3 120.1 . .
C2 C3 H3 120.1 . .
C3 C4 C5 119.9(12) . .
C3 C4 H4 120.0 . .
C5 C4 H4 120.0 . .
C4 C5 C6 122.1(12) . .
C4 C5 H5 119.0 . .
C6 C5 H5 119.0 . .
C1 C6 C5 119.6(10) . .
C1 C6 H6 120.2 . .
C5 C6 H6 120.2 . .
C12 C7 C8 118.6(6) . .
C12 C7 P1 118.6(5) . .
C8 C7 P1 122.7(5) . .
C7 C8 C9 120.3(7) . .
C7 C8 H8 119.8 . .
C9 C8 H8 119.8 . .
C10 C9 C8 120.5(7) . .
C10 C9 H9 119.7 . .
C8 C9 H9 119.7 . .
C9 C10 C11 119.4(7) . .
C9 C10 H10 120.3 . .
C11 C10 H10 120.3 . .
C10 C11 C12 120.6(7) . .
C10 C11 H11 119.7 . .
C12 C11 H11 119.7 . .
C7 C12 C11 120.5(6) . .
C7 C12 H12 119.7 . .
C11 C12 H12 119.7 . .
C14 C13 P1 116.4(4) . .
C14 C13 H13A 108.2 . .
P1 C13 H13A 108.2 . .
C14 C13 H13B 108.2 . .
P1 C13 H13B 108.2 . .
H13A C13 H13B 107.3 . .
N1 C14 C15 106.9(5) . .
N1 C14 C13 124.5(5) . .
C15 C14 C13 128.6(5) . .
C14 C15 C16 107.9(5) . .
C14 C15 H15 126.1 . .
C16 C15 H15 126.1 . .
C17 C16 C15 108.8(5) . .
C17 C16 H16 125.6 . .
C15 C16 H16 125.6 . .
C16 C17 N1 106.6(5) . .
C16 C17 C18 132.4(5) . .
N1 C17 C18 120.9(4) . .
C17 C18 C31 110.9(4) . .
C17 C18 C19 110.6(4) . .
C31 C18 C19 110.1(4) . .
C17 C18 C25 108.1(4) . .
C31 C18 C25 107.3(4) . .
C19 C18 C25 109.8(4) . .
C20 C19 C24 118.1(6) . .
C20 C19 C18 120.9(6) . .
C24 C19 C18 121.0(5) . .
C21 C20 C19 120.7(7) . .
C21 C20 H20 119.7 . .
C19 C20 H20 119.7 . .
C22 C21 C20 120.3(7) . .
C22 C21 H21 119.9 . .
C20 C21 H21 119.9 . .
C21 C22 C23 119.9(7) . .
C21 C22 H22 120.1 . .
C23 C22 H22 120.1 . .
C24 C23 C22 120.6(7) . .
C24 C23 H23 119.7 . .
C22 C23 H23 119.7 . .
C23 C24 C19 120.5(7) . .
C23 C24 H24 119.8 . .
C19 C24 H24 119.8 . .
C26 C25 C30 118.5(5) . .
C26 C25 C18 122.1(5) . .
C30 C25 C18 119.4(5) . .
C25 C26 C27 119.5(6) . .
C25 C26 H26 120.2 . .
C27 C26 H26 120.2 . .
C28 C27 C26 120.7(6) . .
C28 C27 H27 119.6 . .
C26 C27 H27 119.6 . .
C29 C28 C27 120.2(6) . .
C29 C28 H28 119.9 . .
C27 C28 H28 119.9 . .
C28 C29 C30 119.6(6) . .
C28 C29 H29 120.2 . .
C30 C29 H29 120.2 . .
C25 C30 C29 121.4(6) . .
C25 C30 H30 119.3 . .
C29 C30 H30 119.3 . .
C32 C31 N2 106.4(5) . .
C32 C31 C18 131.4(5) . .
N2 C31 C18 122.2(4) . .
C31 C32 C33 108.0(5) . .
C31 C32 H32 126.0 . .
C33 C32 H32 126.0 . .
C34 C33 C32 108.9(5) . .
C34 C33 H33 125.5 . .
C32 C33 H33 125.5 . .
C33 C34 N2 106.9(5) . .
C33 C34 C35 130.4(5) . .
N2 C34 C35 122.6(5) . .
C34 C35 P2 113.5(4) . .
C34 C35 H35A 108.9 . .
P2 C35 H35A 108.9 . .
C34 C35 H35B 108.9 . .
P2 C35 H35B 108.9 . .
H35A C35 H35B 107.7 . .
C37 C36 C41 117.1(7) . .
C37 C36 P2 120.0(5) . .
C41 C36 P2 122.9(6) . .
C36 C37 C38 121.4(7) . .
C36 C37 H37 119.3 . .
C38 C37 H37 119.3 . .
C39 C38 C37 119.4(9) . .
C39 C38 H38 120.3 . .
C37 C38 H38 120.3 . .
C40 C39 C38 120.8(9) . .
C40 C39 H39 119.6 . .
C38 C39 H39 119.6 . .
C39 C40 C41 119.5(9) . .
C39 C40 H40 120.2 . .
C41 C40 H40 120.2 . .
C36 C41 C40 121.8(8) . .
C36 C41 H41 119.1 . .
C40 C41 H41 119.1 . .
C47 C42 C43 118.4(6) . .
C47 C42 P2 123.4(5) . .
C43 C42 P2 118.1(5) . .
C42 C43 C44 118.7(7) . .
C42 C43 H43 120.6 . .
C44 C43 H43 120.6 . .
C45 C44 C43 121.2(7) . .
C45 C44 H44 119.4 . .
C43 C44 H44 119.4 . .
C46 C45 C44 118.8(7) . .
C46 C45 H45 120.6 . .
C44 C45 H45 120.6 . .
C45 C46 C47 122.2(8) . .
C45 C46 H46 118.9 . .
C47 C46 H46 118.9 . .
C42 C47 C46 120.1(7) . .
C42 C47 H47 120.0 . .
C46 C47 H47 120.0 . .
C14 N1 C17 109.9(4) . .
C14 N1 H1N 132(4) . .
C17 N1 H1N 117(4) . .
C34 N2 C31 109.7(4) . .
C34 N2 H2N 128(3) . .
C31 N2 H2N 123(3) . .
C1 P1 C7 105.3(3) . .
C1 P1 C13 100.7(3) . .
C7 P1 C13 104.7(3) . .
C1 P1 Cu1 113.4(2) . .
C7 P1 Cu1 118.2(2) . .
C13 P1 Cu1 112.76(19) . .
C36 P2 C42 103.1(3) . .
C36 P2 C35 101.7(3) . .
C42 P2 C35 102.4(2) . .
C36 P2 Cu2 118.3(2) . .
C42 P2 Cu2 114.46(19) . .
C35 P2 Cu2 114.72(19) . .
P1 Cu1 I1 115.15(5) . .
P1 Cu1 I2 114.54(5) . .
I1 Cu1 I2 113.86(3) . .
P1 Cu1 I2 107.68(5) . 2_655
I1 Cu1 I2 101.02(3) . 2_655
I2 Cu1 I2 102.54(3) . 2_655
P1 Cu1 Cu2 147.03(5) . 2_655
I1 Cu1 Cu2 56.77(2) . 2_655
I2 Cu1 Cu2 57.59(2) . 2_655
I2 Cu1 Cu2 105.28(3) 2_655 2_655
P2 Cu2 I1 121.14(5) . .
P2 Cu2 I1 111.97(4) . 2_655
I1 Cu2 I1 103.42(3) . 2_655
P2 Cu2 I2 107.29(5) . 2_655
I1 Cu2 I2 101.71(3) . 2_655
I1 Cu2 I2 110.74(3) 2_655 2_655
P2 Cu2 Cu1 132.50(5) . 2_655
I1 Cu2 Cu1 106.22(3) . 2_655
I1 Cu2 Cu1 55.36(2) 2_655 2_655
I2 Cu2 Cu1 55.86(2) 2_655 2_655
Cu1 I1 Cu2 75.45(3) . .
Cu1 I1 Cu2 67.87(2) . 2_655
Cu2 I1 Cu2 73.21(3) . 2_655
Cu1 I2 Cu2 66.55(2) . 2_655
Cu1 I2 Cu1 72.72(3) . 2_655
Cu2 I2 Cu1 72.02(2) 2_655 2_655

loop_
_geom_bond_atom_site_label_1
_geom_bond_atom_site_label_2
_geom_bond_distance
_geom_bond_site_symmetry_2
C1 C6 1.341(9) .
C1 C2 1.370(10) .
C1 P1 1.815(6) .
C2 C3 1.403(12) .
C2 H2 0.9300 .
C3 C4 1.295(15) .
C3 H3 0.9300 .
C4 C5 1.330(16) .
C4 H4 0.9300 .
C5 C6 1.386(13) .
C5 H5 0.9300 .
C6 H6 0.9300 .
C7 C12 1.366(8) .
C7 C8 1.380(8) .
C7 P1 1.827(6) .
C8 C9 1.390(9) .
C8 H8 0.9300 .
C9 C10 1.357(10) .
C9 H9 0.9300 .
C10 C11 1.364(10) .
C10 H10 0.9300 .
C11 C12 1.387(8) .
C11 H11 0.9300 .
C12 H12 0.9300 .
C13 C14 1.494(7) .
C13 P1 1.838(6) .
C13 H13A 0.9700 .
C13 H13B 0.9700 .
C14 N1 1.366(7) .
C14 C15 1.372(7) .
C15 C16 1.405(8) .
C15 H15 0.9300 .
C16 C17 1.350(7) .
C16 H16 0.9300 .
C17 N1 1.394(6) .
C17 C18 1.516(7) .
C18 C31 1.522(7) .
C18 C19 1.548(7) .
C18 C25 1.563(7) .
C19 C20 1.383(8) .
C19 C24 1.394(8) .
C20 C21 1.380(9) .
C20 H20 0.9300 .
C21 C22 1.357(11) .
C21 H21 0.9300 .
C22 C23 1.375(10) .
C22 H22 0.9300 .
C23 C24 1.363(9) .
C23 H23 0.9300 .
C24 H24 0.9300 .
C25 C26 1.380(7) .
C25 C30 1.381(8) .
C26 C27 1.392(8) .
C26 H26 0.9300 .
C27 C28 1.368(9) .
C27 H27 0.9300 .
C28 C29 1.353(9) .
C28 H28 0.9300 .
C29 C30 1.383(7) .
C29 H29 0.9300 .
C30 H30 0.9300 .
C31 C32 1.353(7) .
C31 N2 1.385(6) .
C32 C33 1.413(7) .
C32 H32 0.9300 .
C33 C34 1.330(7) .
C33 H33 0.9300 .
C34 N2 1.383(6) .
C34 C35 1.485(7) .
C35 P2 1.845(5) .
C35 H35A 0.9700 .
C35 H35B 0.9700 .
C36 C37 1.362(8) .
C36 C41 1.371(9) .
C36 P2 1.812(6) .
C37 C38 1.382(10) .
C37 H37 0.9300 .
C38 C39 1.353(12) .
C38 H38 0.9300 .
C39 C40 1.336(12) .
C39 H39 0.9300 .
C40 C41 1.373(12) .
C40 H40 0.9300 .
C41 H41 0.9300 .
C42 C47 1.359(9) .
C42 C43 1.364(8) .
C42 P2 1.838(5) .
C43 C44 1.407(9) .
C43 H43 0.9300 .
C44 C45 1.334(10) .
C44 H44 0.9300 .
C45 C46 1.313(11) .
C45 H45 0.9300 .
C46 C47 1.373(10) .
C46 H46 0.9300 .
C47 H47 0.9300 .
N1 H1N 0.78(5) .
N2 H2N 0.88(5) .
P1 Cu1 2.2552(16) .
P2 Cu2 2.2434(16) .
Cu1 I1 2.6393(9) .
Cu1 I2 2.6807(8) .
Cu1 I2 2.7954(9) 2_655
Cu1 Cu2 2.9715(11) 2_655
Cu2 I1 2.6745(8) .
Cu2 I1 2.6831(8) 2_655
Cu2 I2 2.7347(9) 2_655
Cu2 Cu1 2.9715(11) 2_655
I1 Cu2 2.6831(8) 2_655
I2 Cu2 2.7347(9) 2_655
I2 Cu1 2.7954(9) 2_655

loop_
_geom_hbond_atom_site_label_D
_geom_hbond_atom_site_label_H
_geom_hbond_atom_site_label_A
_geom_hbond_distance_DH
_geom_hbond_distance_HA
_geom_hbond_distance_DA
_geom_hbond_angle_DHA
N1 H1N I1 0.78(5) 3.17(5) 3.947(4) 174(5)

loop_
_geom_torsion_atom_site_label_1
_geom_torsion_atom_site_label_2
_geom_torsion_atom_site_label_3
_geom_torsion_atom_site_label_4
_geom_torsion
_geom_torsion_site_symmetry_1
_geom_torsion_site_symmetry_4
C6 C1 C2 C3 1.1(14) . .
P1 C1 C2 C3 179.5(8) . .
C1 C2 C3 C4 0(2) . .
C2 C3 C4 C5 -1(3) . .
C3 C4 C5 C6 0(3) . .
C2 C1 C6 C5 -1.5(16) . .
P1 C1 C6 C5 -179.7(10) . .
C4 C5 C6 C1 1(2) . .
C12 C7 C8 C9 0.9(10) . .
P1 C7 C8 C9 177.7(5) . .
C7 C8 C9 C10 -0.6(12) . .
C8 C9 C10 C11 1.0(12) . .
C9 C10 C11 C12 -1.9(11) . .
C8 C7 C12 C11 -1.8(9) . .
P1 C7 C12 C11 -178.7(5) . .
C10 C11 C12 C7 2.3(10) . .
P1 C13 C14 N1 -42.7(7) . .
P1 C13 C14 C15 138.5(5) . .
N1 C14 C15 C16 0.0(6) . .
C13 C14 C15 C16 179.0(5) . .
C14 C15 C16 C17 0.7(7) . .
C15 C16 C17 N1 -1.1(6) . .
C15 C16 C17 C18 -177.3(5) . .
C16 C17 C18 C31 106.7(6) . .
N1 C17 C18 C31 -69.0(6) . .
C16 C17 C18 C19 -130.9(6) . .
N1 C17 C18 C19 53.5(6) . .
C16 C17 C18 C25 -10.6(8) . .
N1 C17 C18 C25 173.7(4) . .
C17 C18 C19 C20 34.5(6) . .
C31 C18 C19 C20 157.4(5) . .
C25 C18 C19 C20 -84.7(6) . .
C17 C18 C19 C24 -147.6(5) . .
C31 C18 C19 C24 -24.7(7) . .
C25 C18 C19 C24 93.2(6) . .
C24 C19 C20 C21 -3.0(9) . .
C18 C19 C20 C21 175.0(5) . .
C19 C20 C21 C22 2.5(11) . .
C20 C21 C22 C23 -1.6(12) . .
C21 C22 C23 C24 1.3(11) . .
C22 C23 C24 C19 -1.8(10) . .
C20 C19 C24 C23 2.6(9) . .
C18 C19 C24 C23 -175.3(5) . .
C17 C18 C25 C26 -115.1(6) . .
C31 C18 C25 C26 125.3(5) . .
C19 C18 C25 C26 5.7(7) . .
C17 C18 C25 C30 66.7(6) . .
C31 C18 C25 C30 -52.9(6) . .
C19 C18 C25 C30 -172.5(5) . .
C30 C25 C26 C27 -1.0(8) . .
C18 C25 C26 C27 -179.2(5) . .
C25 C26 C27 C28 0.7(9) . .
C26 C27 C28 C29 -0.3(10) . .
C27 C28 C29 C30 0.2(10) . .
C26 C25 C30 C29 0.9(8) . .
C18 C25 C30 C29 179.1(5) . .
C28 C29 C30 C25 -0.5(9) . .
C17 C18 C31 C32 -139.1(6) . .
C19 C18 C31 C32 98.2(7) . .
C25 C18 C31 C32 -21.2(8) . .
C17 C18 C31 N2 43.7(6) . .
C19 C18 C31 N2 -79.1(6) . .
C25 C18 C31 N2 161.5(5) . .
N2 C31 C32 C33 0.7(6) . .
C18 C31 C32 C33 -176.9(6) . .
C31 C32 C33 C34 -1.1(7) . .
C32 C33 C34 N2 1.0(7) . .
C32 C33 C34 C35 178.9(6) . .
C33 C34 C35 P2 -105.4(6) . .
N2 C34 C35 P2 72.2(6) . .
C41 C36 C37 C38 -0.5(11) . .
P2 C36 C37 C38 176.4(6) . .
C36 C37 C38 C39 0.3(14) . .
C37 C38 C39 C40 -0.8(17) . .
C38 C39 C40 C41 1.6(18) . .
C37 C36 C41 C40 1.3(12) . .
P2 C36 C41 C40 -175.5(7) . .
C39 C40 C41 C36 -1.8(16) . .
C47 C42 C43 C44 -6.6(11) . .
P2 C42 C43 C44 175.1(6) . .
C42 C43 C44 C45 1.7(14) . .
C43 C44 C45 C46 5.1(16) . .
C44 C45 C46 C47 -6.9(18) . .
C43 C42 C47 C46 5.0(13) . .
P2 C42 C47 C46 -176.8(8) . .
C45 C46 C47 C42 1.9(17) . .
C15 C14 N1 C17 -0.8(6) . .
C13 C14 N1 C17 -179.8(5) . .
C16 C17 N1 C14 1.2(6) . .
C18 C17 N1 C14 177.9(4) . .
C33 C34 N2 C31 -0.6(6) . .
C35 C34 N2 C31 -178.6(5) . .
C32 C31 N2 C34 -0.1(6) . .
C18 C31 N2 C34 177.8(5) . .
C6 C1 P1 C7 0.8(8) . .
C2 C1 P1 C7 -177.4(6) . .
C6 C1 P1 C13 109.4(8) . .
C2 C1 P1 C13 -68.8(6) . .
C6 C1 P1 Cu1 -129.9(7) . .
C2 C1 P1 Cu1 51.9(7) . .
C12 C7 P1 C1 -108.5(5) . .
C8 C7 P1 C1 74.7(6) . .
C12 C7 P1 C13 145.9(5) . .
C8 C7 P1 C13 -31.0(6) . .
C12 C7 P1 Cu1 19.4(5) . .
C8 C7 P1 Cu1 -157.4(5) . .
C14 C13 P1 C1 -156.4(4) . .
C14 C13 P1 C7 -47.3(5) . .
C14 C13 P1 Cu1 82.5(4) . .
C37 C36 P2 C42 142.5(5) . .
C41 C36 P2 C42 -40.8(6) . .
C37 C36 P2 C35 -111.6(5) . .
C41 C36 P2 C35 65.1(6) . .
C37 C36 P2 Cu2 15.1(6) . .
C41 C36 P2 Cu2 -168.2(5) . .
C47 C42 P2 C36 117.6(7) . .
C43 C42 P2 C36 -64.2(6) . .
C47 C42 P2 C35 12.2(7) . .
C43 C42 P2 C35 -169.6(5) . .
C47 C42 P2 Cu2 -112.6(7) . .
C43 C42 P2 Cu2 65.6(6) . .
C34 C35 P2 C36 49.9(5) . .
C34 C35 P2 C42 156.3(4) . .
C34 C35 P2 Cu2 -79.1(4) . .
C1 P1 Cu1 I1 157.7(2) . .
C7 P1 Cu1 I1 33.8(2) . .
C13 P1 Cu1 I1 -88.7(2) . .
C1 P1 Cu1 I2 22.9(3) . .
C7 P1 Cu1 I2 -101.1(2) . .
C13 P1 Cu1 I2 136.42(19) . .
C1 P1 Cu1 I2 -90.5(3) . 2_655
C7 P1 Cu1 I2 145.6(2) . 2_655
C13 P1 Cu1 I2 23.1(2) . 2_655
C1 P1 Cu1 Cu2 90.6(3) . 2_655
C7 P1 Cu1 Cu2 -33.4(2) . 2_655
C13 P1 Cu1 Cu2 -155.83(19) . 2_655
C36 P2 Cu2 I1 -38.9(2) . .
C42 P2 Cu2 I1 -160.8(2) . .
C35 P2 Cu2 I1 81.3(2) . .
C36 P2 Cu2 I1 83.5(2) . 2_655
C42 P2 Cu2 I1 -38.3(2) . 2_655
C35 P2 Cu2 I1 -156.3(2) . 2_655
C36 P2 Cu2 I2 -154.8(2) . 2_655
C42 P2 Cu2 I2 83.4(2) . 2_655
C35 P2 Cu2 I2 -34.6(2) . 2_655
C36 P2 Cu2 Cu1 146.0(2) . 2_655
C42 P2 Cu2 Cu1 24.2(2) . 2_655
C35 P2 Cu2 Cu1 -93.8(2) . 2_655
P1 Cu1 I1 Cu2 139.35(6) . .
I2 Cu1 I1 Cu2 -85.47(3) . .
I2 Cu1 I1 Cu2 23.67(2) 2_655 .
Cu2 Cu1 I1 Cu2 -77.48(3) 2_655 .
P1 Cu1 I1 Cu2 -143.17(6) . 2_655
I2 Cu1 I1 Cu2 -7.99(3) . 2_655
I2 Cu1 I1 Cu2 101.16(3) 2_655 2_655
P2 Cu2 I1 Cu1 -142.97(6) . .
I1 Cu2 I1 Cu1 90.62(3) 2_655 .
I2 Cu2 I1 Cu1 -24.29(3) 2_655 .
Cu1 Cu2 I1 Cu1 33.25(3) 2_655 .
P2 Cu2 I1 Cu2 146.19(5) . 2_655
I1 Cu2 I1 Cu2 19.78(4) 2_655 2_655
I2 Cu2 I1 Cu2 -95.13(2) 2_655 2_655
Cu1 Cu2 I1 Cu2 -37.59(3) 2_655 2_655
P1 Cu1 I2 Cu2 143.37(6) . 2_655
I1 Cu1 I2 Cu2 7.91(3) . 2_655
I2 Cu1 I2 Cu2 -100.29(3) 2_655 2_655
P1 Cu1 I2 Cu1 -139.19(5) . 2_655
I1 Cu1 I2 Cu1 85.35(3) . 2_655
I2 Cu1 I2 Cu1 -22.85(3) 2_655 2_655
Cu2 Cu1 I2 Cu1 77.44(2) 2_655 2_655

loop_
_platon_squeeze_void_nr
_platon_squeeze_void_average_x
_platon_squeeze_void_average_y
_platon_squeeze_void_average_z
_platon_squeeze_void_volume
_platon_squeeze_void_count_electrons
_platon_squeeze_void_content
1 0.744 0.500 0.744 796 161 ' '
